data_7004664
loop_
_publ_author_name
'Mishra, Shashank'
'Jeanneau, Erwann'
'Daniele, St\'ephane'
'Ledoux, Gilles'

_publ_section_title
;
 Reactions of metal iodides as a simple route to heterometallics:
 synthesis, structural transformations, thermal and luminescent
 properties of novel hybrid iodoargentate derivatives templated by
 [YL8]3+ or [YL7]3+ cations (L = DMF or DMSO)
;
_journal_issue 44
_journal_name_full 'Dalton Transactions'
_journal_page_first 6296
_journal_page_last 6304
_journal_paper_doi 10.1039/B809964B
_journal_year 2008
_chemical_formula_moiety 'C16 H48 O8 S8 Y, 0.5(Ag4 I8), I'
_chemical_formula_sum 'C16 H48 Ag2 I5 O8 S8 Y'
_chemical_formula_weight 1564.24
_space_group_IT_number 2
_symmetry_cell_setting triclinic
_symmetry_space_group_name_Hall '-P 1'
_symmetry_space_group_name_H-M 'P -1'
_atom_sites_solution_hydrogens geom
_atom_sites_solution_primary direct
_audit_creation_date 07-10-16
_audit_creation_method CRYSTALS_ver_12.85
_cell_angle_alpha 94.661(4)
_cell_angle_beta 103.371(5)
_cell_angle_gamma 96.247(3)
_cell_formula_units_Z 2
_cell_length_a 11.1940(15)
_cell_length_b 11.2747(12)
_cell_length_c 19.698(4)
_cell_measurement_reflns_used 10528
_cell_measurement_temperature 150
_cell_measurement_theta_max 27.878
_cell_measurement_theta_min 0.730
_cell_volume 2389.7(6)
_computing_cell_refinement 'DENZO/SCALEPACK (Otwinowski & Minor, 1997)'
_computing_data_collection 'COLLECT (Nonius, 1997-2001).'
_computing_data_reduction 'DENZO/SCALEPACK (Otwinowski & Minor, 1997)'
_computing_molecular_graphics 'CAMERON (Watkin et al., 1996)'
_computing_publication_material 'CRYSTALS (Betteridge et al., 2003)'
_computing_structure_refinement 'CRYSTALS (Betteridge et al., 2003)'
_computing_structure_solution 'SIR97 (Altomare et al., 1999)'
_diffrn_ambient_temperature 150
_diffrn_measured_fraction_theta_full 0.998
_diffrn_measured_fraction_theta_max 0.958
_diffrn_measurement_device 'Nonius KappaCCD'
_diffrn_measurement_device_type Area
_diffrn_measurement_method '\f & \w scans'
_diffrn_radiation_monochromator graphite
_diffrn_radiation_type 'Mo K\a'
_diffrn_radiation_wavelength 0.71069
_diffrn_reflns_av_R_equivalents 0.086
_diffrn_reflns_limit_h_max 15
_diffrn_reflns_limit_h_min 0
_diffrn_reflns_limit_k_max 14
_diffrn_reflns_limit_k_min -14
_diffrn_reflns_limit_l_max 25
_diffrn_reflns_limit_l_min -26
_diffrn_reflns_number 11787
_diffrn_reflns_theta_full 27.495
_diffrn_reflns_theta_max 28.641
_diffrn_reflns_theta_min 1.069
_diffrn_standards_number 0
_exptl_absorpt_coefficient_mu 5.624
_exptl_absorpt_correction_T_max 0.61
_exptl_absorpt_correction_T_min 0.37
_exptl_absorpt_correction_type analytical
_exptl_absorpt_process_details
;
Analytical Absorption (De Meulenaer & Tompa, 1965)
;
_exptl_crystal_colour colorless
_exptl_crystal_density_diffrn 2.174
_exptl_crystal_density_method 'not measured'
_exptl_crystal_description block
_exptl_crystal_F_000 1468
_exptl_crystal_size_max 0.19
_exptl_crystal_size_mid 0.14
_exptl_crystal_size_min 0.09
_refine_diff_density_max 2.74
_refine_diff_density_min -1.49
_refine_ls_extinction_method None
_refine_ls_goodness_of_fit_ref 1.1090
_refine_ls_hydrogen_treatment constr
_refine_ls_matrix_type full
_refine_ls_number_parameters 361
_refine_ls_number_reflns 6103
_refine_ls_number_restraints 0
_refine_ls_R_factor_all 0.0828
_refine_ls_R_factor_gt 0.0524
_refine_ls_shift/su_max 0.000541
_refine_ls_structure_factor_coef F
_refine_ls_weighting_details
;
Method, part 1, Chebychev polynomial, (Watkin, 1994, Prince, 1982)
[weight] = 1.0/[A~0~*T~0~(x)+A~1~*T~1~(x) ... +A~n-1~]*T~n-1~(x)]
where A~i~ are the Chebychev coefficients listed below and x= Fcalc/Fmax
Method = Robust Weighting (Prince, 1982)
W = [weight] * [1-(deltaF/6*sigmaF)^2^]^2^
A~i~ are:
1.32 0.764 0.781
;
_refine_ls_weighting_scheme calc
_refine_ls_wR_factor_all 0.0953
_refine_ls_wR_factor_gt 0.0631
_refine_ls_wR_factor_ref 0.0587
_reflns_limit_h_max 14
_reflns_limit_h_min -15
_reflns_limit_k_max 14
_reflns_limit_k_min -14
_reflns_limit_l_max 26
_reflns_limit_l_min 0
_reflns_number_gt 7047
_reflns_number_total 11786
_reflns_threshold_expression I>2.0\s(I)
_oxford_diffrn_Wilson_B_factor 0.00
_oxford_diffrn_Wilson_scale 0.00
_oxford_refine_ls_r_factor_ref 0.0490
_oxford_refine_ls_scale 0.2443(4)
_oxford_reflns_number_all 11747
_oxford_reflns_threshold_expression_ref I>3.0\s(I)
_oxford_structure_analysis_title 'scale in P -1'
_cod_data_source_file B809964B.txt
_cod_data_source_block complex_3
_cod_depositor_comments
;
The following automatic conversions were performed:
'_symmetry_cell_setting' value 'Triclinic' changed to 'triclinic'
according to '/home/saulius/struct/CIF-dictionaries/cif_core.dic'
dictionary named 'cif_core.dic' version 2.4.1 from 2010-06-29.

Automatic conversion script
Id: cif_fix_enum 1527 2010-12-29 10:47:43Z saulius 
;
_cod_original_sg_symbol_H-M 'P -1 '
_cod_original_formula_sum 'C16 H48 Ag2 I5 O8 S8 Y1'
_cod_database_code 7004664

loop_
_symmetry_equiv_pos_as_xyz
x,y,z
-x,-y,-z

loop_
_atom_site_label
_atom_site_type_symbol
_atom_site_fract_x
_atom_site_fract_y
_atom_site_fract_z
_atom_site_U_iso_or_equiv
_atom_site_occupancy
_atom_site_adp_type
_atom_site_refinement_flags_posn
_atom_site_refinement_flags_adp
_atom_site_refinement_flags_occupancy
_atom_site_disorder_assembly
_atom_site_disorder_group
_oxford_atom_site_special_shape
_atom_site_attached_hydrogens
I4 I 0.13693(6) 0.22304(6) 0.31599(3) 0.0494 1.0000 Uani . . . . . . .
I3 I -0.23110(5) 0.12003(5) 0.11410(3) 0.0440 1.0000 Uani . . . . . . .
I1 I 0.12812(5) -0.04146(5) 0.11511(3) 0.0432 1.0000 Uani . . . . . . .
I2 I 0.09292(5) 0.34379(5) 0.07784(3) 0.0421 1.0000 Uani . . . . . . .
Ag1 Ag -0.04988(7) 0.10614(7) 0.02916(4) 0.0485 1.0000 Uani . . . . . . .
Y1 Y 0.38373(7) 0.32286(7) 0.73592(4) 0.0324 1.0000 Uani . . . . . . .
Ag2 Ag 0.02910(8) 0.18639(8) 0.17619(4) 0.0570 1.0000 Uani . . . . . . .
I5 I 0.75428(10) 0.21249(8) 0.49507(6) 0.0862 1.0000 Uani . . . . . . .
S8 S 0.2571(2) 0.3722(2) 0.88184(11) 0.0390 1.0000 Uani . . . . . . .
S3 S 0.55901(19) 0.58168(19) 0.83521(12) 0.0408 1.0000 Uani . . . . . . .
S2 S 0.6715(2) 0.3339(2) 0.69427(13) 0.0449 1.0000 Uani . . . . . . .
S1 S 0.3082(2) 0.2656(2) 0.55037(12) 0.0456 1.0000 Uani . . . . . . .
S4 S 0.1296(2) 0.4846(2) 0.67957(13) 0.0429 1.0000 Uani . . . . . . .
S7 S 0.60341(19) 0.23793(19) 0.87406(11) 0.0383 1.0000 Uani . . . . . . .
S6 S 0.4288(2) 0.0373(2) 0.67398(13) 0.0463 1.0000 Uani . . . . . . .
S5 S 0.0826(2) 0.1686(2) 0.65654(16) 0.0550 1.0000 Uani . . . . . . .
O8 O 0.2365(5) 0.3398(6) 0.8024(3) 0.0418 1.0000 Uani . . . . . . .
O7 O 0.4867(5) 0.2999(6) 0.8526(3) 0.0416 1.0000 Uani . . . . . . .
O3 O 0.4317(6) 0.5228(5) 0.7908(3) 0.0445 1.0000 Uani . . . . . . .
O2 O 0.5924(5) 0.3859(5) 0.7399(3) 0.0404 1.0000 Uani . . . . . . .
O1 O 0.4082(6) 0.2945(5) 0.6196(3) 0.0404 1.0000 Uani . . . . . . .
O5 O 0.2198(6) 0.1691(5) 0.6850(3) 0.0456 1.0000 Uani . . . . . . .
O6 O 0.4663(6) 0.1406(5) 0.7324(3) 0.0440 1.0000 Uani . . . . . . .
O4 O 0.2408(6) 0.4303(5) 0.6651(3) 0.0420 1.0000 Uani . . . . . . .
C13 C 0.5559(8) 0.1182(8) 0.9193(5) 0.0459 1.0000 Uani . . . . . . .
C6 C 0.5219(11) 0.6631(16) 0.9059(8) 0.0942 1.0000 Uani . . . . . . .
C16 C 0.1246(11) 0.4425(11) 0.8897(6) 0.0583 1.0000 Uani . . . . . . .
C14 C 0.6990(9) 0.3362(9) 0.9485(5) 0.0494 1.0000 Uani . . . . . . .
C15 C 0.2203(10) 0.2339(9) 0.9138(6) 0.0539 1.0000 Uani . . . . . . .
C1 C 0.3273(17) 0.3868(13) 0.5025(7) 0.0942 1.0000 Uani . . . . . . .
C8 C 0.0418(10) 0.5075(11) 0.5951(6) 0.0625 1.0000 Uani . . . . . . .
C3 C 0.8246(10) 0.3633(13) 0.7520(8) 0.0762 1.0000 Uani . . . . . . .
C9 C 0.0057(11) 0.1121(12) 0.7190(7) 0.0736 1.0000 Uani . . . . . . .
C4 C 0.6871(11) 0.4423(10) 0.6355(6) 0.0609 1.0000 Uani . . . . . . .
C7 C 0.1834(13) 0.6358(11) 0.7116(8) 0.0888 1.0000 Uani . . . . . . .
C2 C 0.3610(13) 0.1550(12) 0.4996(6) 0.0688 1.0000 Uani . . . . . . .
C5 C 0.5998(11) 0.7051(12) 0.7918(9) 0.0878 1.0000 Uani . . . . . . .
C11 C 0.3617(15) -0.0821(10) 0.7134(7) 0.0775 1.0000 Uani . . . . . . .
C12 C 0.5706(13) -0.0213(12) 0.6710(8) 0.0792 1.0000 Uani . . . . . . .
C10 C 0.0378(12) 0.0407(13) 0.5913(7) 0.0810 1.0000 Uani . . . . . . .
H11 H 0.3010 0.4590 0.5250 0.1046 1.0000 Uiso R . . . . . .
H12 H 0.4165 0.4040 0.5019 0.1046 1.0000 Uiso R . . . . . .
H13 H 0.2758 0.3669 0.4533 0.1046 1.0000 Uiso R . . . . . .
H21 H 0.3554 0.0772 0.5205 0.0814 1.0000 Uiso R . . . . . .
H22 H 0.4490 0.1812 0.4991 0.0814 1.0000 Uiso R . . . . . .
H23 H 0.3083 0.1441 0.4505 0.0814 1.0000 Uiso R . . . . . .
H81 H 0.0012 0.4285 0.5685 0.0719 1.0000 Uiso R . . . . . .
H82 H -0.0231 0.5595 0.6004 0.0719 1.0000 Uiso R . . . . . .
H83 H 0.0983 0.5477 0.5688 0.0719 1.0000 Uiso R . . . . . .
H71 H 0.2366 0.6411 0.7603 0.0992 1.0000 Uiso R . . . . . .
H72 H 0.1121 0.6820 0.7117 0.0992 1.0000 Uiso R . . . . . .
H73 H 0.2335 0.6702 0.6801 0.0992 1.0000 Uiso R . . . . . .
H161 H 0.1312 0.5239 0.8732 0.0790 1.0000 Uiso R . . . . . .
H162 H 0.1195 0.4502 0.9399 0.0790 1.0000 Uiso R . . . . . .
H163 H 0.0485 0.3919 0.8602 0.0790 1.0000 Uiso R . . . . . .
H151 H 0.2880 0.1833 0.9131 0.0640 1.0000 Uiso R . . . . . .
H152 H 0.2116 0.2494 0.9630 0.0640 1.0000 Uiso R . . . . . .
H153 H 0.1406 0.1911 0.8834 0.0640 1.0000 Uiso R . . . . . .
H131 H 0.5005 0.0540 0.8847 0.0529 1.0000 Uiso R . . . . . .
H132 H 0.6303 0.0844 0.9450 0.0529 1.0000 Uiso R . . . . . .
H133 H 0.5100 0.1488 0.9535 0.0529 1.0000 Uiso R . . . . . .
H141 H 0.7343 0.4104 0.9316 0.0547 1.0000 Uiso R . . . . . .
H142 H 0.7679 0.2941 0.9731 0.0547 1.0000 Uiso R . . . . . .
H143 H 0.6476 0.3585 0.9817 0.0547 1.0000 Uiso R . . . . . .
H31 H 0.8308 0.3072 0.7891 0.0907 1.0000 Uiso R . . . . . .
H32 H 0.8395 0.4481 0.7745 0.0907 1.0000 Uiso R . . . . . .
H33 H 0.8880 0.3506 0.7247 0.0907 1.0000 Uiso R . . . . . .
H41 H 0.6077 0.4376 0.5989 0.0777 1.0000 Uiso R . . . . . .
H42 H 0.7069 0.5242 0.6623 0.0777 1.0000 Uiso R . . . . . .
H43 H 0.7555 0.4267 0.6125 0.0777 1.0000 Uiso R . . . . . .
H51 H 0.6241 0.6736 0.7487 0.1019 1.0000 Uiso R . . . . . .
H52 H 0.6714 0.7592 0.8233 0.1019 1.0000 Uiso R . . . . . .
H53 H 0.5281 0.7511 0.7782 0.1019 1.0000 Uiso R . . . . . .
H61 H 0.4950 0.6059 0.9374 0.1118 1.0000 Uiso R . . . . . .
H62 H 0.5965 0.7188 0.9329 0.1118 1.0000 Uiso R . . . . . .
H63 H 0.4532 0.7107 0.8878 0.1118 1.0000 Uiso R . . . . . .
H101 H 0.0731 0.0565 0.5503 0.0916 1.0000 Uiso R . . . . . .
H102 H 0.0699 -0.0311 0.6121 0.0916 1.0000 Uiso R . . . . . .
H103 H -0.0546 0.0252 0.5755 0.0916 1.0000 Uiso R . . . . . .
H91 H 0.0207 0.1736 0.7607 0.0826 1.0000 Uiso R . . . . . .
H92 H 0.0393 0.0373 0.7341 0.0826 1.0000 Uiso R . . . . . .
H93 H -0.0853 0.0936 0.6976 0.0826 1.0000 Uiso R . . . . . .
H111 H 0.2783 -0.0653 0.7187 0.0955 1.0000 Uiso R . . . . . .
H112 H 0.4163 -0.0884 0.7606 0.0955 1.0000 Uiso R . . . . . .
H113 H 0.3528 -0.1594 0.6828 0.0955 1.0000 Uiso R . . . . . .
H121 H 0.6227 0.0358 0.6499 0.0968 1.0000 Uiso R . . . . . .
H122 H 0.6161 -0.0303 0.7199 0.0968 1.0000 Uiso R . . . . . .
H123 H 0.5526 -0.1012 0.6421 0.0968 1.0000 Uiso R . . . . . .

loop_
_atom_site_aniso_label
_atom_site_aniso_U_11
_atom_site_aniso_U_22
_atom_site_aniso_U_33
_atom_site_aniso_U_23
_atom_site_aniso_U_13
_atom_site_aniso_U_12
I4 0.0545(4) 0.0458(3) 0.0427(3) 0.0043(3) 0.0030(3) 0.0024(3)
I3 0.0361(3) 0.0504(3) 0.0474(3) 0.0074(3) 0.0140(3) 0.0042(2)
I1 0.0427(3) 0.0466(3) 0.0417(3) 0.0051(2) 0.0089(2) 0.0143(2)
I2 0.0418(3) 0.0379(3) 0.0488(3) 0.0077(2) 0.0154(3) 0.0026(2)
Ag1 0.0491(4) 0.0522(4) 0.0432(4) -0.0003(3) 0.0115(3) 0.0060(3)
Y1 0.0308(4) 0.0311(4) 0.0364(4) 0.0058(3) 0.0093(3) 0.0050(3)
Ag2 0.0528(5) 0.0730(5) 0.0404(4) 0.0089(4) 0.0061(3) -0.0040(4)
I5 0.1041(7) 0.0626(5) 0.0933(7) -0.0126(4) 0.0388(6) 0.0008(4)
S8 0.0335(10) 0.0468(12) 0.0376(11) 0.0039(9) 0.0098(9) 0.0075(9)
S3 0.0342(11) 0.0357(11) 0.0500(13) 0.0022(9) 0.0060(10) 0.0049(8)
S2 0.0422(12) 0.0422(12) 0.0543(14) 0.0027(10) 0.0219(11) 0.0034(9)
S1 0.0469(13) 0.0481(13) 0.0399(12) 0.0058(10) 0.0073(10) 0.0036(10)
S4 0.0356(11) 0.0439(12) 0.0517(13) 0.0120(10) 0.0112(10) 0.0102(9)
S7 0.0340(10) 0.0433(11) 0.0395(11) 0.0089(9) 0.0093(9) 0.0097(8)
S6 0.0591(14) 0.0348(11) 0.0480(13) 0.0047(9) 0.0191(11) 0.0065(10)
S5 0.0419(13) 0.0485(13) 0.0693(17) 0.0038(12) 0.0074(12) -0.0025(10)
O8 0.038(3) 0.052(4) 0.037(3) 0.010(3) 0.009(3) 0.011(3)
O7 0.034(3) 0.053(4) 0.042(3) 0.010(3) 0.011(3) 0.016(3)
O3 0.037(3) 0.042(3) 0.049(4) -0.004(3) 0.001(3) 0.007(3)
O2 0.031(3) 0.043(3) 0.047(3) -0.001(3) 0.013(3) 0.005(2)
O1 0.040(3) 0.049(3) 0.032(3) 0.006(3) 0.008(3) 0.005(3)
O5 0.041(3) 0.042(3) 0.051(4) -0.002(3) 0.013(3) -0.002(3)
O6 0.050(4) 0.042(3) 0.041(3) 0.004(3) 0.009(3) 0.012(3)
O4 0.047(4) 0.041(3) 0.039(3) 0.007(3) 0.010(3) 0.007(3)
C13 0.037(5) 0.045(5) 0.056(6) 0.022(4) 0.004(4) 0.011(4)
C6 0.042(6) 0.147(14) 0.079(9) -0.052(9) 0.007(6) 0.014(7)
C16 0.068(7) 0.070(7) 0.050(6) 0.017(5) 0.027(5) 0.035(6)
C14 0.039(5) 0.051(5) 0.054(6) 0.013(4) 0.001(4) 0.004(4)
C15 0.053(6) 0.053(6) 0.060(6) 0.015(5) 0.023(5) 0.001(4)
C1 0.137(14) 0.075(9) 0.052(7) 0.019(6) -0.006(8) -0.011(9)
C8 0.048(6) 0.076(7) 0.056(6) 0.011(5) -0.007(5) 0.016(5)
C3 0.038(6) 0.095(9) 0.103(10) 0.019(8) 0.029(6) 0.012(6)
C9 0.051(6) 0.083(8) 0.077(8) -0.015(6) 0.018(6) -0.024(6)
C4 0.069(7) 0.064(7) 0.058(6) 0.009(5) 0.034(6) 0.003(5)
C7 0.085(9) 0.053(7) 0.109(11) -0.027(7) -0.015(8) 0.033(6)
C2 0.085(9) 0.072(7) 0.048(6) -0.003(5) 0.011(6) 0.020(6)
C5 0.045(6) 0.073(8) 0.127(12) 0.056(8) -0.022(7) -0.013(5)
C11 0.120(11) 0.038(6) 0.086(9) 0.012(6) 0.052(8) 0.003(6)
C12 0.076(8) 0.063(7) 0.100(10) -0.012(7) 0.027(8) 0.023(6)
C10 0.069(8) 0.097(10) 0.060(7) -0.025(7) 0.012(6) -0.033(7)

loop_
_atom_type_symbol
_atom_type_scat_dispersion_real
_atom_type_scat_dispersion_imag
_atom_type_scat_Cromer_Mann_a1
_atom_type_scat_Cromer_Mann_b1
_atom_type_scat_Cromer_Mann_a2
_atom_type_scat_Cromer_Mann_b2
_atom_type_scat_Cromer_Mann_a3
_atom_type_scat_Cromer_Mann_b3
_atom_type_scat_Cromer_Mann_a4
_atom_type_scat_Cromer_Mann_b4
_atom_type_scat_Cromer_Mann_c
_atom_type_scat_source
C 0.0033 0.0016 2.3100 20.8439 1.0200 10.2075 1.5886 0.5687 0.8650 51.6512 0.2156 'International Tables Vol C 4.2.6.8 and 6.1.1.4'
H 0.0000 0.0000 0.4930 10.5109 0.3229 26.1257 0.1402 3.1424 0.0408 57.7998 0.0030 'International Tables Vol C 4.2.6.8 and 6.1.1.4'
O 0.0106 0.0060 3.0485 13.2771 2.2868 5.7011 1.5463 0.3239 0.8670 32.9089 0.2508 'International Tables Vol C 4.2.6.8 and 6.1.1.4'
S 0.1246 0.1234 6.9053 1.4679 5.2034 22.2151 1.4379 0.2536 1.5863 56.1720 0.8669 'International Tables Vol C 4.2.6.8 and 6.1.1.4'
Y -2.7962 3.5667 17.7760 1.4029 10.2946 12.8006 5.7263 0.1256 3.2659 104.3540 1.9121 'International Tables Vol C 4.2.6.8 and 6.1.1.4'
Ag -0.8971 1.1015 19.2808 0.6446 16.6885 7.4726 4.8045 24.6605 1.0463 99.8156 5.1790 'International Tables Vol C 4.2.6.8 and 6.1.1.4'
I -0.4742 1.8119 20.1472 4.3470 18.9949 0.3814 7.5138 27.7660 2.2735 66.8776 4.0712 'International Tables Vol C 4.2.6.8 and 6.1.1.4'

loop_
_geom_angle_atom_site_label_1
_geom_angle_site_symmetry_1
_geom_angle_atom_site_label_2
_geom_angle_site_symmetry_2
_geom_angle_atom_site_label_3
_geom_angle_site_symmetry_3
_geom_angle
_geom_angle_publ_flag
Ag1 . I3 . Ag2 . 59.21(3) yes
Ag1 2_555 I1 . Ag1 . 61.96(3) yes
Ag1 2_555 I1 . Ag2 . 116.91(3) yes
Ag1 . I1 . Ag2 . 54.97(2) yes
Ag1 . I2 . Ag2 . 58.97(2) yes
I1 . Ag1 . I2 . 98.06(3) yes
I1 . Ag1 . I3 . 100.68(3) yes
I2 . Ag1 . I3 . 98.05(3) yes
I1 . Ag1 . Ag1 2_555 54.87(3) yes
I2 . Ag1 . Ag1 2_555 124.79(4) yes
I3 . Ag1 . Ag1 2_555 130.86(4) yes
I1 . Ag1 . I1 2_555 118.04(3) yes
I2 . Ag1 . I1 2_555 117.57(3) yes
I3 . Ag1 . I1 2_555 120.25(3) yes
Ag1 2_555 Ag1 . I1 2_555 63.17(3) yes
I1 . Ag1 . Ag2 . 64.76(3) yes
I2 . Ag1 . Ag2 . 59.74(3) yes
I3 . Ag1 . Ag2 . 59.60(3) yes
Ag1 2_555 Ag1 . Ag2 . 119.60(4) yes
I1 2_555 Ag1 . Ag2 . 176.78(4) yes
O8 . Y1 . O7 . 74.2(2) yes
O8 . Y1 . O3 . 76.0(2) yes
O7 . Y1 . O3 . 76.8(2) yes
O8 . Y1 . O2 . 141.2(2) yes
O7 . Y1 . O2 . 76.8(2) yes
O3 . Y1 . O2 . 72.7(2) yes
O8 . Y1 . O1 . 143.4(2) yes
O7 . Y1 . O1 . 140.6(2) yes
O3 . Y1 . O1 . 115.7(2) yes
O2 . Y1 . O1 . 72.6(2) yes
O8 . Y1 . O5 . 74.4(2) yes
O7 . Y1 . O5 . 113.9(2) yes
O3 . Y1 . O5 . 143.8(2) yes
O2 . Y1 . O5 . 142.2(2) yes
O1 . Y1 . O5 . 78.9(2) yes
O8 . Y1 . O6 . 116.8(2) yes
O7 . Y1 . O6 . 72.9(2) yes
O3 . Y1 . O6 . 141.5(2) yes
O2 . Y1 . O6 . 77.6(2) yes
O1 . Y1 . O6 . 76.8(2) yes
O8 . Y1 . O4 . 78.2(2) yes
O7 . Y1 . O4 . 144.8(2) yes
O3 . Y1 . O4 . 75.5(2) yes
O2 . Y1 . O4 . 114.5(2) yes
O1 . Y1 . O4 . 72.3(2) yes
O5 . Y1 . O6 . 72.0(2) yes
O5 . Y1 . O4 . 78.5(2) yes
O6 . Y1 . O4 . 140.6(2) yes
I1 . Ag2 . I2 . 96.20(3) yes
I1 . Ag2 . I3 . 98.75(3) yes
I2 . Ag2 . I3 . 100.15(3) yes
I1 . Ag2 . I4 . 106.94(4) yes
I2 . Ag2 . I4 . 122.81(4) yes
I3 . Ag2 . I4 . 125.71(4) yes
I1 . Ag2 . Ag1 . 60.27(3) yes
I2 . Ag2 . Ag1 . 61.29(3) yes
I3 . Ag2 . Ag1 . 61.19(3) yes
I4 . Ag2 . Ag1 . 167.16(4) yes
O8 . S8 . C16 . 103.8(4) yes
O8 . S8 . C15 . 104.3(4) yes
C16 . S8 . C15 . 99.7(5) yes
O3 . S3 . C6 . 103.0(5) yes
O3 . S3 . C5 . 105.3(5) yes
C6 . S3 . C5 . 97.5(9) yes
O2 . S2 . C3 . 102.2(5) yes
O2 . S2 . C4 . 104.5(4) yes
C3 . S2 . C4 . 99.3(6) yes
O1 . S1 . C1 . 105.7(5) yes
O1 . S1 . C2 . 105.8(5) yes
C1 . S1 . C2 . 99.3(7) yes
O4 . S4 . C8 . 104.3(5) yes
O4 . S4 . C7 . 106.0(6) yes
C8 . S4 . C7 . 98.1(6) yes
O7 . S7 . C13 . 103.9(4) yes
O7 . S7 . C14 . 103.9(4) yes
C13 . S7 . C14 . 98.9(5) yes
O6 . S6 . C11 . 104.0(5) yes
O6 . S6 . C12 . 104.7(5) yes
C11 . S6 . C12 . 97.7(7) yes
O5 . S5 . C9 . 107.9(5) yes
O5 . S5 . C10 . 104.3(6) yes
C9 . S5 . C10 . 97.8(6) yes
Y1 . O8 . S8 . 129.0(3) yes
Y1 . O7 . S7 . 125.5(3) yes
Y1 . O3 . S3 . 125.9(3) yes
Y1 . O2 . S2 . 127.6(3) yes
Y1 . O1 . S1 . 129.0(3) yes
Y1 . O5 . S5 . 133.1(4) yes
Y1 . O6 . S6 . 127.1(4) yes
Y1 . O4 . S4 . 130.6(3) yes
S7 . C13 . H131 . 109.4 no
S7 . C13 . H132 . 109.6 no
H131 . C13 . H132 . 109.5 no
S7 . C13 . H133 . 109.4 no
H131 . C13 . H133 . 109.5 no
H132 . C13 . H133 . 109.5 no
S3 . C6 . H61 . 109.2 no
S3 . C6 . H62 . 109.4 no
H61 . C6 . H62 . 109.5 no
S3 . C6 . H63 . 109.8 no
H61 . C6 . H63 . 109.5 no
H62 . C6 . H63 . 109.5 no
S8 . C16 . H161 . 109.7 no
S8 . C16 . H162 . 109.7 no
H161 . C16 . H162 . 109.5 no
S8 . C16 . H163 . 108.9 no
H161 . C16 . H163 . 109.5 no
H162 . C16 . H163 . 109.5 no
S7 . C14 . H141 . 109.3 no
S7 . C14 . H142 . 109.6 no
H141 . C14 . H142 . 109.5 no
S7 . C14 . H143 . 109.6 no
H141 . C14 . H143 . 109.5 no
H142 . C14 . H143 . 109.5 no
S8 . C15 . H151 . 109.4 no
S8 . C15 . H152 . 109.5 no
H151 . C15 . H152 . 109.5 no
S8 . C15 . H153 . 109.6 no
H151 . C15 . H153 . 109.5 no
H152 . C15 . H153 . 109.5 no
S1 . C1 . H11 . 109.5 no
S1 . C1 . H12 . 109.2 no
H11 . C1 . H12 . 109.5 no
S1 . C1 . H13 . 109.7 no
H11 . C1 . H13 . 109.5 no
H12 . C1 . H13 . 109.5 no
S4 . C8 . H81 . 109.8 no
S4 . C8 . H82 . 109.5 no
H81 . C8 . H82 . 109.5 no
S4 . C8 . H83 . 109.1 no
H81 . C8 . H83 . 109.5 no
H82 . C8 . H83 . 109.5 no
S2 . C3 . H31 . 109.0 no
S2 . C3 . H32 . 109.6 no
H31 . C3 . H32 . 109.5 no
S2 . C3 . H33 . 109.8 no
H31 . C3 . H33 . 109.5 no
H32 . C3 . H33 . 109.5 no
S5 . C9 . H91 . 109.4 no
S5 . C9 . H92 . 109.1 no
H91 . C9 . H92 . 109.5 no
S5 . C9 . H93 . 110.0 no
H91 . C9 . H93 . 109.5 no
H92 . C9 . H93 . 109.5 no
S2 . C4 . H41 . 109.5 no
S2 . C4 . H42 . 109.2 no
H41 . C4 . H42 . 109.5 no
S2 . C4 . H43 . 109.7 no
H41 . C4 . H43 . 109.5 no
H42 . C4 . H43 . 109.5 no
S4 . C7 . H71 . 109.8 no
S4 . C7 . H72 . 110.4 no
H71 . C7 . H72 . 109.5 no
S4 . C7 . H73 . 108.3 no
H71 . C7 . H73 . 109.5 no
H72 . C7 . H73 . 109.5 no
S1 . C2 . H21 . 109.6 no
S1 . C2 . H22 . 109.5 no
H21 . C2 . H22 . 109.5 no
S1 . C2 . H23 . 109.4 no
H21 . C2 . H23 . 109.5 no
H22 . C2 . H23 . 109.5 no
S3 . C5 . H51 . 108.1 no
S3 . C5 . H52 . 109.8 no
H51 . C5 . H52 . 109.5 no
S3 . C5 . H53 . 110.5 no
H51 . C5 . H53 . 109.5 no
H52 . C5 . H53 . 109.5 no
S6 . C11 . H111 . 109.3 no
S6 . C11 . H112 . 109.6 no
H111 . C11 . H112 . 109.5 no
S6 . C11 . H113 . 109.5 no
H111 . C11 . H113 . 109.5 no
H112 . C11 . H113 . 109.5 no
S6 . C12 . H121 . 109.4 no
S6 . C12 . H122 . 108.7 no
H121 . C12 . H122 . 109.5 no
S6 . C12 . H123 . 110.3 no
H121 . C12 . H123 . 109.5 no
H122 . C12 . H123 . 109.5 no
S5 . C10 . H101 . 109.6 no
S5 . C10 . H102 . 109.3 no
H101 . C10 . H102 . 109.5 no
S5 . C10 . H103 . 109.5 no
H101 . C10 . H103 . 109.5 no
H102 . C10 . H103 . 109.5 no

loop_
_geom_bond_atom_site_label_1
_geom_bond_site_symmetry_1
_geom_bond_atom_site_label_2
_geom_bond_site_symmetry_2
_geom_bond_distance
_geom_bond_publ_flag
I4 . Ag2 . 2.7166(11) yes
I3 . Ag1 . 2.9213(10) yes
I3 . Ag2 . 2.8755(11) yes
I1 . Ag1 2_555 2.7835(10) yes
I1 . Ag1 . 3.0373(10) yes
I1 . Ag2 . 3.1638(11) yes
I2 . Ag1 . 2.9317(10) yes
I2 . Ag2 . 2.8871(10) yes
Ag1 . Ag1 2_555 3.0040(15) yes
Ag1 . Ag2 . 2.8641(12) yes
Y1 . O8 . 2.344(6) yes
Y1 . O7 . 2.369(6) yes
Y1 . O3 . 2.368(6) yes
Y1 . O2 . 2.348(6) yes
Y1 . O1 . 2.370(6) yes
Y1 . O5 . 2.356(6) yes
Y1 . O6 . 2.345(6) yes
Y1 . O4 . 2.375(6) yes
S8 . O8 . 1.535(6) yes
S8 . C16 . 1.787(10) yes
S8 . C15 . 1.771(10) yes
S3 . O3 . 1.536(6) yes
S3 . C6 . 1.760(12) yes
S3 . C5 . 1.764(11) yes
S2 . O2 . 1.527(6) yes
S2 . C3 . 1.803(13) yes
S2 . C4 . 1.772(11) yes
S1 . O1 . 1.536(6) yes
S1 . C1 . 1.744(13) yes
S1 . C2 . 1.772(11) yes
S4 . O4 . 1.519(6) yes
S4 . C8 . 1.781(11) yes
S4 . C7 . 1.758(12) yes
S7 . O7 . 1.537(6) yes
S7 . C13 . 1.776(9) yes
S7 . C14 . 1.809(10) yes
S6 . O6 . 1.519(7) yes
S6 . C11 . 1.788(11) yes
S6 . C12 . 1.796(12) yes
S5 . O5 . 1.508(7) yes
S5 . C9 . 1.777(13) yes
S5 . C10 . 1.796(12) yes
C13 . H131 . 1.000 no
C13 . H132 . 1.000 no
C13 . H133 . 1.000 no
C6 . H61 . 1.000 no
C6 . H62 . 1.000 no
C6 . H63 . 1.000 no
C16 . H161 . 1.000 no
C16 . H162 . 1.000 no
C16 . H163 . 1.000 no
C14 . H141 . 1.000 no
C14 . H142 . 1.000 no
C14 . H143 . 1.000 no
C15 . H151 . 1.000 no
C15 . H152 . 1.000 no
C15 . H153 . 1.000 no
C1 . H11 . 1.000 no
C1 . H12 . 1.000 no
C1 . H13 . 1.000 no
C8 . H81 . 1.000 no
C8 . H82 . 1.000 no
C8 . H83 . 1.000 no
C3 . H31 . 1.000 no
C3 . H32 . 1.000 no
C3 . H33 . 1.000 no
C9 . H91 . 1.000 no
C9 . H92 . 1.000 no
C9 . H93 . 1.000 no
C4 . H41 . 1.000 no
C4 . H42 . 1.000 no
C4 . H43 . 1.000 no
C7 . H71 . 1.000 no
C7 . H72 . 1.000 no
C7 . H73 . 1.000 no
C2 . H21 . 1.000 no
C2 . H22 . 1.000 no
C2 . H23 . 1.000 no
C5 . H51 . 1.000 no
C5 . H52 . 1.000 no
C5 . H53 . 1.000 no
C11 . H111 . 1.000 no
C11 . H112 . 1.000 no
C11 . H113 . 1.000 no
C12 . H121 . 1.000 no
C12 . H122 . 1.000 no
C12 . H123 . 1.000 no
C10 . H101 . 1.000 no
C10 . H102 . 1.000 no
C10 . H103 . 1.000 no
